data_4129695
loop_
_publ_author_name
'Yao, Chuanhao'
'Lin, Yue-jian'
'Yuan, Jinyun'
'Liao, Lingwen'
'Zhu, Min'
'Weng, Lin-hong'
'Yang, Jinlong'
'Wu, Zhikun'

_publ_section_title
;
 Mono-cadmium vs Mono-mercury Doping of Au25 Nanoclusters.
;
_journal_issue 49
_journal_name_full 'Journal of the American Chemical Society'
_journal_page_first 15350
_journal_page_last 15353
_journal_paper_doi 10.1021/jacs.5b09627
_journal_volume 137
_journal_year 2015
_chemical_formula_sum 'C158 H178 Au24 Cd S18'
_chemical_formula_weight 7493.67
_space_group_crystal_system triclinic
_space_group_IT_number 2
_space_group_name_Hall '-P 1'
_space_group_name_H-M_alt 'P -1'
_atom_sites_solution_hydrogens geom
_audit_creation_method SHELXL-2013
_cell_angle_alpha 64.9730(10)
_cell_angle_beta 65.3090(10)
_cell_angle_gamma 81.1590(10)
_cell_formula_units_Z 1
_cell_length_a 15.9937(13)
_cell_length_b 17.7756(14)
_cell_length_c 18.0174(14)
_cell_measurement_reflns_used 4998
_cell_measurement_temperature 123(2)
_cell_measurement_theta_max 30.06
_cell_measurement_theta_min 2.19
_cell_volume 4215.4(6)
_computing_cell_refinement 'Bruker SAINT'
_computing_data_collection 'Bruker APEX2'
_computing_data_reduction 'Bruker SAINT'
_computing_molecular_graphics 'Bruker SHELXTL'
_computing_publication_material 'Bruker SHELXTL'
_computing_structure_refinement 'SHELXL-2013 (Sheldrick, 2013)'
_computing_structure_solution 'SHELXS-97 (Sheldrick, 2008)'
_diffrn_ambient_temperature 123(2)
_diffrn_measured_fraction_theta_full 0.955
_diffrn_measured_fraction_theta_max 0.982
_diffrn_measurement_device_type 'Bruker APEX-II CCD'
_diffrn_measurement_method '\f and \w scans'
_diffrn_radiation_type MoK\a
_diffrn_radiation_wavelength 0.71073
_diffrn_reflns_av_R_equivalents 0.0452
_diffrn_reflns_av_unetI/netI 0.0814
_diffrn_reflns_Laue_measured_fraction_full 0.955
_diffrn_reflns_Laue_measured_fraction_max 0.982
_diffrn_reflns_limit_h_max 19
_diffrn_reflns_limit_h_min -19
_diffrn_reflns_limit_k_max 21
_diffrn_reflns_limit_k_min -21
_diffrn_reflns_limit_l_max 21
_diffrn_reflns_limit_l_min -20
_diffrn_reflns_number 19912
_diffrn_reflns_point_group_measured_fraction_full 0.955
_diffrn_reflns_point_group_measured_fraction_max 0.982
_diffrn_reflns_theta_full 25.242
_diffrn_reflns_theta_max 25.010
_diffrn_reflns_theta_min 1.265
_exptl_absorpt_coefficient_mu 21.177
_exptl_absorpt_correction_T_max 0.226
_exptl_absorpt_correction_T_min 0.080
_exptl_absorpt_correction_type multi-scan
_exptl_absorpt_process_details sadabs
_exptl_crystal_colour black
_exptl_crystal_density_diffrn 2.952
_exptl_crystal_description sheet
_exptl_crystal_F_000 3358
_exptl_crystal_size_max 0.160
_exptl_crystal_size_mid 0.110
_exptl_crystal_size_min 0.015
_refine_diff_density_max 4.326
_refine_diff_density_min -5.564
_refine_diff_density_rms 0.954
_refine_ls_extinction_method none
_refine_ls_goodness_of_fit_ref 1.076
_refine_ls_hydrogen_treatment constr
_refine_ls_matrix_type full
_refine_ls_number_parameters 871
_refine_ls_number_reflns 14578
_refine_ls_number_restraints 481
_refine_ls_restrained_S_all 1.083
_refine_ls_R_factor_all 0.0837
_refine_ls_R_factor_gt 0.0565
_refine_ls_shift/su_max 0.005
_refine_ls_shift/su_mean 0.000
_refine_ls_structure_factor_coef Fsqd
_refine_ls_weighting_details
; 
 w=1/[\s^2^(Fo^2^)+(0.1630P)^2^] 
 where P=(Fo^2^+2Fc^2^)/3 
;
_refine_ls_weighting_scheme calc
_refine_ls_wR_factor_gt 0.1614
_refine_ls_wR_factor_ref 0.2309
_reflns_Friedel_coverage 0.000
_reflns_number_gt 11281
_reflns_number_total 14578
_reflns_threshold_expression 'I > 2\s(I)'
_cod_data_source_file ja5b09627_si_003.cif
_cod_data_source_block mo_50514b
_cod_database_code 4129695
_shelx_space_group_comment
; 
The symmetry employed for this shelxl refinement is uniquely defined 
by the following loop, which should always be used as a source of 
symmetry information in preference to the above space-group names. 
They are only intended as comments. 
;
_shelx_estimated_absorpt_t_min 0.133
_shelx_estimated_absorpt_t_max 0.742
_shelxl_version_number 2013-2

loop_
_space_group_symop_operation_xyz
'x, y, z'
'-x, -y, -z'

loop_
_atom_site_label
_atom_site_type_symbol
_atom_site_fract_x
_atom_site_fract_y
_atom_site_fract_z
_atom_site_U_iso_or_equiv
_atom_site_adp_type
_atom_site_occupancy
_atom_site_site_symmetry_order
_atom_site_calc_flag
_atom_site_refinement_flags_posn
_atom_site_refinement_flags_adp
_atom_site_refinement_flags_occupancy
_atom_site_disorder_assembly
_atom_site_disorder_group
Au1 Au 0.0000 0.0000 1.0000 0.0128(2) Uani 1 2 d S . P . .
Au2 Au -0.05349(5) 0.13091(5) 1.05557(6) 0.0180(2) Uani 0.9167 1 d . . P A 1
Au3 Au 0.11615(5) 0.04378(5) 1.05623(6) 0.0190(2) Uani 0.9167 1 d . . P A 1
Au4 Au 0.18866(5) -0.01038(5) 0.91712(6) 0.0204(2) Uani 0.9167 1 d . . P A 1
Au5 Au 0.07046(6) 0.03343(5) 0.81839(6) 0.0192(2) Uani 0.9167 1 d . . P A 1
Au6 Au -0.08109(6) 0.13107(5) 0.90218(6) 0.0212(2) Uani 0.9167 1 d . . P A 1
Au7 Au 0.09936(5) 0.14889(5) 0.88302(6) 0.0204(2) Uani 0.9167 1 d . . P A 1
Cd2 Cd -0.05349(5) 0.13091(5) 1.05557(6) 0.0180(2) Uani 0.0833 1 d . . P A 2
Cd3 Cd 0.11615(5) 0.04378(5) 1.05623(6) 0.0190(2) Uani 0.0833 1 d . . P A 2
Cd4 Cd 0.18866(5) -0.01038(5) 0.91712(6) 0.0204(2) Uani 0.0833 1 d . . P A 2
Cd5 Cd 0.07046(6) 0.03343(5) 0.81839(6) 0.0192(2) Uani 0.0833 1 d . . P A 2
Cd6 Cd -0.08109(6) 0.13107(5) 0.90218(6) 0.0212(2) Uani 0.0833 1 d . . P A 2
Cd7 Cd 0.09936(5) 0.14889(5) 0.88302(6) 0.0204(2) Uani 0.0833 1 d . . P A 2
Au8 Au -0.02258(7) 0.30296(5) 0.87945(6) 0.0288(2) Uani 1 1 d . . . . .
Au9 Au -0.01511(5) 0.10095(5) 1.22160(6) 0.0213(2) Uani 1 1 d . . . . .
Au10 Au 0.28556(5) -0.07299(5) 1.05142(6) 0.0237(2) Uani 1 1 d . . . . .
Au11 Au 0.23795(5) -0.07976(5) 0.76768(6) 0.0239(2) Uani 1 1 d . . . . .
Au12 Au 0.06148(6) 0.22648(5) 0.70691(6) 0.0264(2) Uani 1 1 d . . . . .
Au13 Au 0.29594(6) 0.14017(5) 0.90066(6) 0.0258(2) Uani 1 1 d . . . . .
S1 S -0.0901(4) 0.2726(3) 1.0295(4) 0.0283(13) Uani 1 1 d . . . . .
C1A C -0.0126(14) 0.3235(14) 1.0493(16) 0.026(5) Uani 1 1 d . . . . .
H1A1 H -0.0222 0.3840 1.0247 0.031 Uiso 1 1 calc R U . . .
H1A2 H -0.0340 0.3052 1.1146 0.031 Uiso 1 1 calc R U . . .
C2A C 0.0865(15) 0.3114(18) 1.015(2) 0.044(7) Uani 1 1 d . . . . .
H2A1 H 0.1129 0.3324 0.9489 0.052 Uiso 1 1 calc R U . . .
H2A2 H 0.1008 0.2519 1.0397 0.052 Uiso 1 1 calc R U . . .
C3A C 0.124(2) 0.363(2) 1.047(3) 0.061(9) Uani 1 1 d . U . . .
C4A C 0.1517(19) 0.321(2) 1.115(2) 0.056(8) Uani 1 1 d . U . . .
H4A H 0.1373 0.2648 1.1550 0.067 Uiso 1 1 calc R U . . .
C5A C 0.207(3) 0.377(2) 1.118(3) 0.106(15) Uani 1 1 d D U . . .
H5A H 0.2440 0.3532 1.1520 0.128 Uiso 1 1 calc R U . . .
C6A C 0.2087(19) 0.4640(17) 1.073(2) 0.064(9) Uani 1 1 d D U . . .
H6A H 0.2289 0.4982 1.0917 0.076 Uiso 1 1 calc R U . . .
C7A C 0.1812(19) 0.5001(18) 1.003(2) 0.060(8) Uani 1 1 d D U . . .
H7A H 0.1956 0.5562 0.9610 0.072 Uiso 1 1 calc R U . . .
C8A C 0.129(2) 0.445(2) 0.999(3) 0.078(11) Uani 1 1 d D U . . .
H8A H 0.0972 0.4678 0.9603 0.094 Uiso 1 1 calc R U . . .
S2 S 0.1415(4) 0.0879(4) 1.1526(4) 0.0282(13) Uani 1 1 d . U . . .
C1B C 0.1671(18) -0.008(2) 1.2290(18) 0.048(6) Uani 1 1 d D U . . .
H1B1 H 0.1122 -0.0457 1.2599 0.058 Uiso 1 1 calc R U . . .
H1B2 H 0.2175 -0.0341 1.1929 0.058 Uiso 1 1 calc R U . . .
C2B C 0.1943(18) -0.008(2) 1.2994(18) 0.085(8) Uani 1 1 d D U . . .
H2B1 H 0.1995 -0.0651 1.3400 0.102 Uiso 1 1 calc R U . . .
H2B2 H 0.2547 0.0216 1.2712 0.102 Uiso 1 1 calc R U . . .
C3B C 0.1265(15) 0.0335(15) 1.3469(13) 0.094(8) Uani 1 1 d DG U . . .
C4B C 0.0383(17) -0.0010(16) 1.4021(17) 0.115(12) Uani 1 1 d DG U . . .
H4B H 0.0232 -0.0534 1.4080 0.138 Uiso 1 1 calc R U . . .
C5B C -0.0278(15) 0.041(2) 1.4487(18) 0.128(13) Uani 1 1 d DG U . . .
H5B H -0.0880 0.0177 1.4863 0.153 Uiso 1 1 calc R U . . .
C6B C -0.006(2) 0.118(2) 1.4401(19) 0.118(12) Uani 1 1 d DG U . . .
H6B H -0.0508 0.1468 1.4719 0.142 Uiso 1 1 calc R U . . .
C7B C 0.083(2) 0.1525(15) 1.385(2) 0.119(11) Uani 1 1 d DG U . . .
H7B H 0.0976 0.2049 1.3791 0.143 Uiso 1 1 calc R U . . .
C8B C 0.1486(17) 0.1102(16) 1.3384(17) 0.110(10) Uani 1 1 d DG U . . .
H8B H 0.2089 0.1338 1.3007 0.132 Uiso 1 1 calc R U . . .
S3 S 0.3242(4) -0.0621(4) 0.8350(4) 0.0289(13) Uani 1 1 d . . . . .
C1C C 0.4075(15) 0.0269(16) 0.7486(18) 0.035(6) Uani 1 1 d . U . . .
H1C1 H 0.4107 0.0388 0.6886 0.042 Uiso 1 1 calc R U . . .
H1C2 H 0.3875 0.0774 0.7609 0.042 Uiso 1 1 calc R U . . .
C2C C 0.5016(13) 0.0016(14) 0.7528(15) 0.025(5) Uani 1 1 d . U . . .
H2C1 H 0.4975 -0.0082 0.8126 0.030 Uiso 1 1 calc R U . . .
H2C2 H 0.5181 -0.0513 0.7450 0.030 Uiso 1 1 calc R U . . .
C3C C 0.5762(15) 0.0652(15) 0.6839(17) 0.030(5) Uani 1 1 d . U . . .
C4C C 0.594(3) 0.132(3) 0.699(3) 0.105(15) Uani 1 1 d . U . . .
H4C H 0.5614 0.1334 0.7564 0.126 Uiso 1 1 calc R U . . .
C5C C 0.652(2) 0.192(2) 0.638(3) 0.071(10) Uani 1 1 d . U . . .
H5C H 0.6572 0.2385 0.6490 0.085 Uiso 1 1 calc R U . . .
C6C C 0.700(3) 0.188(2) 0.566(3) 0.073(10) Uani 1 1 d . U . . .
H6C H 0.7456 0.2308 0.5236 0.087 Uiso 1 1 calc R U . . .
C7C C 0.6932(16) 0.1252(15) 0.5423(19) 0.042(7) Uani 1 1 d D U . . .
H7C H 0.7291 0.1287 0.4835 0.050 Uiso 1 1 calc R U . . .
C8C C 0.6353(19) 0.0589(17) 0.6024(19) 0.059(8) Uani 1 1 d D U . . .
H8C H 0.6345 0.0117 0.5908 0.071 Uiso 1 1 calc R U . . .
S4 S 0.0838(5) 0.1138(4) 0.6690(4) 0.0337(14) Uani 1 1 d D U . . .
C1D C 0.2066(14) 0.121(2) 0.6007(18) 0.083(8) Uani 1 1 d D U . . .
H1D1 H 0.2335 0.1696 0.5965 0.099 Uiso 1 1 calc R U . . .
H1D2 H 0.2357 0.0707 0.6310 0.099 Uiso 1 1 calc R U . . .
C2D C 0.2306(18) 0.128(3) 0.507(2) 0.103(9) Uani 1 1 d D U . . .
H2D1 H 0.2070 0.0778 0.5101 0.124 Uiso 1 1 calc R U . . .
H2D2 H 0.2004 0.1767 0.4763 0.124 Uiso 1 1 calc R U . . .
C3D C 0.3330(16) 0.1367(16) 0.4539(18) 0.156(12) Uani 1 1 d DG U . . .
C4D C 0.3603(17) 0.1929(18) 0.366(2) 0.152(14) Uani 1 1 d G U . . .
H4D H 0.3154 0.2223 0.3430 0.183 Uiso 1 1 calc R U . . .
C5D C 0.4533(19) 0.2061(18) 0.3102(15) 0.121(13) Uani 1 1 d G U . . .
H5D H 0.4720 0.2446 0.2497 0.145 Uiso 1 1 calc R U . . .
C6D C 0.5190(14) 0.1632(18) 0.343(2) 0.133(14) Uani 1 1 d G U . . .
H6D H 0.5825 0.1722 0.3053 0.160 Uiso 1 1 calc R U . . .
C7D C 0.492(2) 0.1070(19) 0.432(2) 0.138(14) Uani 1 1 d G U . . .
H7D H 0.5366 0.0776 0.4541 0.165 Uiso 1 1 calc R U . . .
C8D C 0.399(2) 0.0937(18) 0.4869(15) 0.155(14) Uani 1 1 d G U . . .
H8D H 0.3800 0.0553 0.5474 0.186 Uiso 1 1 calc R U . . .
S5 S 0.2044(4) -0.1986(4) 1.1395(5) 0.0359(15) Uani 1 1 d . . . . .
C1E C 0.247(2) -0.264(3) 1.071(3) 0.095(13) Uani 1 1 d D U . . .
H1E1 H 0.2293 -0.3233 1.1111 0.114 Uiso 1 1 calc R U . . .
H1E2 H 0.2184 -0.2464 1.0276 0.114 Uiso 1 1 calc R U . . .
C2E C 0.351(2) -0.2562(19) 1.022(2) 0.102(14) Uani 1 1 d D U . . .
H2E1 H 0.3703 -0.1971 0.9844 0.122 Uiso 1 1 calc R U . . .
H2E2 H 0.3811 -0.2782 1.0652 0.122 Uiso 1 1 calc R U . . .
C3E C 0.3772(16) -0.3053(13) 0.9661(13) 0.048(7) Uani 1 1 d D U . . .
C4E C 0.459(2) -0.3432(19) 0.967(2) 0.085(12) Uani 1 1 d D U . . .
H4E H 0.4812 -0.3306 1.0023 0.102 Uiso 1 1 calc R U . . .
C5E C 0.517(3) -0.395(2) 0.929(3) 0.13(2) Uani 1 1 d D U . . .
H5E H 0.5728 -0.4165 0.9363 0.161 Uiso 1 1 calc R U . . .
C6E C 0.482(3) -0.412(2) 0.878(3) 0.120(16) Uani 1 1 d D U . . .
H6E H 0.5137 -0.4469 0.8483 0.144 Uiso 1 1 calc R U . . .
C7E C 0.398(3) -0.377(2) 0.872(2) 0.081(10) Uani 1 1 d . U . . .
H7E H 0.3764 -0.3896 0.8370 0.098 Uiso 1 1 calc R U . . .
C8E C 0.345(2) -0.3236(17) 0.9149(17) 0.063(9) Uani 1 1 d D U . . .
H8E H 0.2891 -0.3014 0.9086 0.076 Uiso 1 1 calc R U . . .
S6 S 0.2202(4) 0.2452(3) 0.8260(4) 0.0256(12) Uani 1 1 d . . . . .
C1F C 0.2895(16) 0.2684(15) 0.7043(17) 0.032(5) Uani 1 1 d . U . . .
H1F1 H 0.2935 0.2172 0.6941 0.039 Uiso 1 1 calc R U . . .
H1F2 H 0.2577 0.3103 0.6685 0.039 Uiso 1 1 calc R U . . .
C2F C 0.3815(14) 0.2992(16) 0.6748(12) 0.034(6) Uani 1 1 d D U . . .
H2F1 H 0.4164 0.2539 0.7036 0.041 Uiso 1 1 calc R U . . .
H2F2 H 0.3774 0.3444 0.6945 0.041 Uiso 1 1 calc R U . . .
C3F C 0.4356(12) 0.3328(11) 0.5712(9) 0.042(6) Uani 1 1 d DG U . . .
C4F C 0.4389(13) 0.4164(10) 0.5158(11) 0.046(7) Uani 1 1 d G . . . .
H4F H 0.4104 0.4560 0.5406 0.055 Uiso 1 1 calc R U . . .
C5F C 0.4841(15) 0.4420(9) 0.4239(10) 0.078(13) Uani 1 1 d G . . . .
H5F H 0.4864 0.4991 0.3860 0.094 Uiso 1 1 calc R U . . .
C6F C 0.5259(14) 0.3840(13) 0.3876(9) 0.053(8) Uani 1 1 d G U . . .
H6F H 0.5567 0.4014 0.3248 0.064 Uiso 1 1 calc R U . . .
C7F C 0.5225(15) 0.3004(12) 0.4431(14) 0.112(16) Uani 1 1 d G U . . .
H7F H 0.5511 0.2607 0.4182 0.134 Uiso 1 1 calc R U . . .
C8F C 0.4774(15) 0.2748(9) 0.5349(13) 0.089(12) Uani 1 1 d G U . . .
H8F H 0.4751 0.2177 0.5728 0.106 Uiso 1 1 calc R U . . .
S7 S 0.0440(5) 0.3479(3) 0.7272(4) 0.0332(14) Uani 1 1 d . U . . .
C1G C -0.0489(15) 0.3996(13) 0.6909(15) 0.026(5) Uani 1 1 d . U . . .
H1G1 H -0.0280 0.4143 0.6263 0.032 Uiso 1 1 calc R U . . .
H1G2 H -0.1027 0.3607 0.7226 0.032 Uiso 1 1 calc R U . . .
C2G C -0.077(2) 0.4751(18) 0.709(2) 0.052(8) Uani 1 1 d . U . . .
H2G1 H -0.0233 0.5140 0.6773 0.063 Uiso 1 1 calc R U . . .
H2G2 H -0.0989 0.4605 0.7733 0.063 Uiso 1 1 calc R U . . .
C3G C -0.1553(15) 0.5179(15) 0.6756(17) 0.033(6) Uani 1 1 d . U . . .
C4G C -0.2564(19) 0.5070(18) 0.730(2) 0.056(8) Uani 1 1 d D U . . .
H4G H -0.2841 0.4647 0.7882 0.068 Uiso 1 1 calc R U . . .
C5G C -0.3044(18) 0.566(2) 0.686(2) 0.070(10) Uani 1 1 d D U . . .
H5G H -0.3630 0.5775 0.7232 0.084 Uiso 1 1 calc R U . . .
C6G C -0.282(2) 0.612(2) 0.596(2) 0.094(13) Uani 1 1 d D U . . .
H6G H -0.3237 0.6362 0.5670 0.113 Uiso 1 1 calc R U . . .
C7G C -0.188(2) 0.617(2) 0.556(3) 0.068(9) Uani 1 1 d D U . . .
H7G H -0.1647 0.6560 0.4955 0.081 Uiso 1 1 calc R U . . .
C8G C -0.117(2) 0.5746(19) 0.586(2) 0.062(9) Uani 1 1 d . U . . .
H8G H -0.0532 0.5835 0.5501 0.074 Uiso 1 1 calc R U . . .
S8 S -0.1686(4) 0.1092(3) 1.3059(4) 0.0251(12) Uani 1 1 d . . . . .
C1H C -0.1917(17) 0.2203(17) 1.280(2) 0.048(8) Uani 1 1 d . . . . .
H1H1 H -0.1759 0.2508 1.2151 0.057 Uiso 1 1 calc R U . . .
H1H2 H -0.2578 0.2274 1.3119 0.057 Uiso 1 1 calc R U . . .
C2H C -0.1323(15) 0.2557(13) 1.3091(15) 0.024(5) Uani 1 1 d . . . . .
H2H1 H -0.1518 0.2293 1.3746 0.029 Uiso 1 1 calc R U . . .
H2H2 H -0.0663 0.2448 1.2811 0.029 Uiso 1 1 calc R U . . .
C3H C -0.1474(13) 0.3499(13) 1.2784(15) 0.023(5) Uani 1 1 d D U . . .
C4H C -0.070(2) 0.4076(13) 1.2240(19) 0.039(7) Uani 1 1 d . . . . .
H4H H -0.0111 0.3875 1.1997 0.047 Uiso 1 1 calc R U . . .
C5H C -0.080(2) 0.4908(18) 1.206(2) 0.052(8) Uani 1 1 d . . . . .
H5H H -0.0275 0.5273 1.1736 0.063 Uiso 1 1 calc R U . . .
C6H C -0.167(2) 0.520(2) 1.236(2) 0.065(9) Uani 1 1 d . U . . .
H6H H -0.1761 0.5779 1.2224 0.078 Uiso 1 1 calc R U . . .
C7H C -0.2403(19) 0.4663(15) 1.284(2) 0.048(8) Uani 1 1 d . U . . .
H7H H -0.3002 0.4884 1.2999 0.057 Uiso 1 1 calc R U . . .
C8H C -0.2331(14) 0.3794(15) 1.3128(18) 0.035(6) Uani 1 1 d D U . . .
H8H H -0.2850 0.3430 1.3538 0.043 Uiso 1 1 calc R U . . .
S9 S 0.3841(4) 0.0434(4) 0.9671(4) 0.0295(13) Uani 1 1 d . . . . .
C1I C 0.3971(16) 0.0730(16) 1.0427(18) 0.033(6) Uani 1 1 d . U . . .
H1I1 H 0.3368 0.0918 1.0752 0.040 Uiso 1 1 calc R U . . .
H1I2 H 0.4123 0.0230 1.0869 0.040 Uiso 1 1 calc R U . . .
C2I C 0.4696(14) 0.1413(14) 1.0055(18) 0.031(5) Uani 1 1 d . U . . .
H2I1 H 0.4717 0.1496 1.0557 0.038 Uiso 1 1 calc R U . . .
H2I2 H 0.5308 0.1228 0.9744 0.038 Uiso 1 1 calc R U . . .
C3I C 0.4501(19) 0.223(2) 0.942(2) 0.049(7) Uani 1 1 d . U . . .
C4I C 0.3841(17) 0.2748(15) 0.964(2) 0.047(7) Uani 1 1 d D U . . .
H4I H 0.3419 0.2586 1.0243 0.057 Uiso 1 1 calc R U . . .
C5I C 0.3754(15) 0.3514(15) 0.9020(17) 0.045(7) Uani 1 1 d D U . . .
H5I H 0.3225 0.3826 0.9192 0.054 Uiso 1 1 calc R U . . .
C6I C 0.4405(17) 0.3844(17) 0.8161(19) 0.044(7) Uani 1 1 d D U . . .
H6I H 0.4332 0.4388 0.7771 0.053 Uiso 1 1 calc R U . . .
C7I C 0.518(2) 0.339(2) 0.785(3) 0.070(10) Uani 1 1 d D U . . .
H7I H 0.5629 0.3600 0.7252 0.084 Uiso 1 1 calc R U . . .
C8I C 0.5218(17) 0.2610(19) 0.849(2) 0.053(8) Uani 1 1 d . U . . .
H8I H 0.5745 0.2293 0.8324 0.063 Uiso 1 1 calc R U . . .
C1 C 0.765(3) 0.452(2) 0.504(4) 0.122(18) Uani 1 1 d D U . . .
H1A H 0.7107 0.4564 0.5539 0.182 Uiso 1 1 calc R U . . .
H1B H 0.7471 0.4530 0.4581 0.182 Uiso 1 1 calc R U . . .
H1C H 0.8083 0.4983 0.4790 0.182 Uiso 1 1 calc R U . . .
C2 C 0.8105(17) 0.3729(18) 0.536(2) 0.046(7) Uani 1 1 d D U . . .
C3 C 0.872(2) 0.378(2) 0.453(2) 0.064(11) Uani 1 1 d . . . . .
H3 H 0.8716 0.4189 0.3981 0.077 Uiso 1 1 calc R U . . .
C4 C 0.935(2) 0.313(2) 0.461(2) 0.065(10) Uani 1 1 d . . . . .
H4 H 0.9751 0.3090 0.4066 0.079 Uiso 1 1 calc R U . . .
C5 C 0.9465(19) 0.258(2) 0.532(2) 0.060(10) Uani 1 1 d . . . . .
H5 H 0.9933 0.2176 0.5290 0.072 Uiso 1 1 calc R U . . .
C6 C 0.886(2) 0.262(2) 0.610(3) 0.076(11) Uani 1 1 d D U . . .
H6 H 0.8869 0.2232 0.6653 0.092 Uiso 1 1 calc R U . . .
C7 C 0.8236(17) 0.3246(17) 0.6063(19) 0.043(7) Uani 1 1 d D U . . .
H7 H 0.7878 0.3324 0.6598 0.052 Uiso 1 1 calc R U . . .

loop_
_atom_site_aniso_label
_atom_site_aniso_U_11
_atom_site_aniso_U_22
_atom_site_aniso_U_33
_atom_site_aniso_U_23
_atom_site_aniso_U_13
_atom_site_aniso_U_12
Au1 0.0149(5) 0.0093(5) 0.0159(6) -0.0046(5) -0.0083(4) 0.0011(4)
Au2 0.0236(4) 0.0115(4) 0.0211(5) -0.0072(4) -0.0107(4) 0.0020(3)
Au3 0.0199(4) 0.0198(4) 0.0229(5) -0.0105(4) -0.0117(4) 0.0012(3)
Au4 0.0161(4) 0.0239(5) 0.0236(5) -0.0127(4) -0.0075(4) 0.0029(3)
Au5 0.0258(4) 0.0145(4) 0.0163(5) -0.0054(4) -0.0079(4) -0.0003(3)
Au6 0.0269(5) 0.0141(4) 0.0274(5) -0.0064(4) -0.0183(4) 0.0044(3)
Au7 0.0213(4) 0.0143(4) 0.0226(5) -0.0050(4) -0.0067(4) -0.0046(3)
Cd2 0.0236(4) 0.0115(4) 0.0211(5) -0.0072(4) -0.0107(4) 0.0020(3)
Cd3 0.0199(4) 0.0198(4) 0.0229(5) -0.0105(4) -0.0117(4) 0.0012(3)
Cd4 0.0161(4) 0.0239(5) 0.0236(5) -0.0127(4) -0.0075(4) 0.0029(3)
Cd5 0.0258(4) 0.0145(4) 0.0163(5) -0.0054(4) -0.0079(4) -0.0003(3)
Cd6 0.0269(5) 0.0141(4) 0.0274(5) -0.0064(4) -0.0183(4) 0.0044(3)
Cd7 0.0213(4) 0.0143(4) 0.0226(5) -0.0050(4) -0.0067(4) -0.0046(3)
Au8 0.0494(6) 0.0120(4) 0.0281(5) -0.0058(4) -0.0211(4) 0.0030(4)
Au9 0.0212(4) 0.0215(4) 0.0256(5) -0.0135(4) -0.0089(4) 0.0004(3)
Au10 0.0188(4) 0.0264(5) 0.0282(5) -0.0110(4) -0.0118(4) 0.0025(3)
Au11 0.0207(4) 0.0227(5) 0.0335(5) -0.0180(4) -0.0081(4) -0.0002(3)
Au12 0.0347(5) 0.0176(5) 0.0258(5) -0.0069(4) -0.0141(4) 0.0043(3)
Au13 0.0215(4) 0.0251(5) 0.0335(5) -0.0169(4) -0.0065(4) -0.0039(3)
S1 0.036(3) 0.018(3) 0.039(4) -0.016(3) -0.020(3) 0.009(2)
C1A 0.019(10) 0.031(13) 0.033(14) -0.025(12) 0.000(10) -0.006(9)
C2A 0.023(12) 0.064(19) 0.048(17) -0.043(16) 0.010(12) -0.016(12)
C3A 0.058(15) 0.053(14) 0.089(18) -0.053(14) -0.012(13) -0.021(11)
C4A 0.044(13) 0.082(16) 0.064(16) -0.055(14) -0.013(12) -0.008(11)
C5A 0.10(2) 0.14(2) 0.11(2) -0.075(18) -0.034(16) 0.002(16)
C6A 0.043(13) 0.064(15) 0.088(18) -0.066(14) 0.016(12) -0.021(11)
C7A 0.047(11) 0.053(11) 0.073(12) -0.032(9) -0.005(8) -0.017(8)
C8A 0.084(18) 0.085(18) 0.11(2) -0.064(15) -0.051(15) 0.006(13)
S2 0.020(3) 0.047(4) 0.030(3) -0.026(3) -0.009(2) -0.001(2)
C1B 0.029(10) 0.078(13) 0.035(11) -0.022(10) -0.012(9) 0.003(10)
C2B 0.075(12) 0.094(13) 0.074(13) -0.026(11) -0.025(10) -0.004(11)
C3B 0.075(12) 0.101(13) 0.098(13) -0.017(11) -0.048(11) -0.005(11)
C4B 0.086(17) 0.103(18) 0.112(19) -0.012(16) -0.028(16) -0.010(15)
C5B 0.122(19) 0.11(2) 0.11(2) -0.017(18) -0.040(17) 0.006(17)
C6B 0.13(2) 0.10(2) 0.11(2) -0.025(17) -0.043(18) -0.007(18)
C7B 0.123(19) 0.12(2) 0.11(2) -0.004(17) -0.071(16) -0.012(17)
C8B 0.116(17) 0.119(18) 0.097(17) 0.004(15) -0.088(14) -0.007(15)
S3 0.017(3) 0.040(4) 0.037(4) -0.026(3) -0.009(2) 0.009(2)
C1C 0.029(9) 0.041(9) 0.042(10) -0.023(8) -0.008(7) -0.012(7)
C2C 0.011(7) 0.033(9) 0.022(9) -0.007(7) 0.000(6) -0.006(6)
C3C 0.023(6) 0.036(7) 0.031(7) -0.013(5) -0.008(5) -0.007(4)
C4C 0.12(2) 0.11(2) 0.10(2) -0.077(18) -0.011(15) -0.001(16)
C5C 0.033(13) 0.100(18) 0.079(18) -0.047(15) 0.003(12) -0.036(12)
C6C 0.073(17) 0.076(17) 0.074(18) -0.039(14) -0.018(14) -0.018(13)
C7C 0.028(11) 0.043(13) 0.046(14) -0.030(11) 0.010(10) -0.012(9)
C8C 0.086(16) 0.064(16) 0.061(15) -0.027(12) -0.064(13) 0.025(12)
S4 0.056(4) 0.023(3) 0.026(3) -0.010(3) -0.021(3) 0.006(3)
C1D 0.084(12) 0.060(12) 0.061(12) -0.002(10) -0.018(10) 0.020(10)
C2D 0.105(13) 0.089(13) 0.078(13) 0.007(11) -0.047(11) 0.017(12)
C3D 0.129(16) 0.098(16) 0.122(17) 0.047(14) -0.035(15) 0.006(15)
C4D 0.107(18) 0.094(18) 0.14(2) 0.039(17) -0.025(18) -0.033(16)
C5D 0.084(18) 0.070(18) 0.12(2) 0.025(17) -0.020(17) -0.031(15)
C6D 0.13(2) 0.069(18) 0.11(2) 0.029(17) -0.029(18) 0.008(16)
C7D 0.12(2) 0.077(18) 0.12(2) 0.025(17) -0.022(19) -0.005(17)
C8D 0.13(2) 0.094(18) 0.12(2) 0.044(17) -0.032(18) -0.011(17)
S5 0.034(3) 0.030(3) 0.040(4) -0.008(3) -0.022(3) 0.013(3)
C1E 0.084(19) 0.082(19) 0.11(2) -0.058(16) -0.017(15) 0.022(15)
C2E 0.10(2) 0.10(2) 0.09(2) -0.071(17) 0.013(14) -0.002(15)
C3E 0.031(12) 0.052(14) 0.057(15) -0.033(12) 0.008(10) -0.029(10)
C4E 0.093(18) 0.081(19) 0.10(2) -0.022(15) -0.063(15) -0.036(14)
C5E 0.12(3) 0.13(3) 0.15(3) -0.060(19) -0.050(19) -0.015(17)
C6E 0.115(19) 0.11(2) 0.12(2) -0.058(17) -0.034(16) 0.058(16)
C7E 0.101(17) 0.093(18) 0.075(18) -0.054(15) -0.036(14) 0.000(13)
C8E 0.056(14) 0.062(15) 0.060(16) -0.029(13) -0.008(12) 0.004(11)
S6 0.027(3) 0.013(3) 0.032(3) -0.007(2) -0.006(2) -0.005(2)
C1F 0.041(9) 0.027(9) 0.031(9) -0.008(7) -0.021(7) 0.000(7)
C2F 0.026(8) 0.033(9) 0.027(9) 0.006(7) -0.015(7) 0.002(7)
C3F 0.043(9) 0.044(10) 0.039(10) -0.014(8) -0.022(8) 0.014(8)
C4F 0.037(14) 0.048(18) 0.030(15) -0.006(14) 0.003(12) -0.016(12)
C5F 0.17(4) 0.033(18) 0.037(19) 0.004(16) -0.06(2) -0.01(2)
C6F 0.040(13) 0.044(14) 0.051(15) -0.005(12) -0.008(11) -0.004(11)
C7F 0.15(2) 0.10(2) 0.08(2) -0.048(17) -0.040(16) 0.035(17)
C8F 0.055(16) 0.065(17) 0.11(2) -0.041(15) 0.009(14) -0.003(13)
S7 0.062(4) 0.010(3) 0.027(3) 0.000(3) -0.025(3) 0.003(3)
C1G 0.029(8) 0.020(8) 0.018(8) 0.006(7) -0.013(7) 0.004(7)
C2G 0.062(15) 0.048(14) 0.046(14) -0.035(12) -0.008(11) 0.010(11)
C3G 0.021(10) 0.028(11) 0.032(12) -0.010(10) 0.010(9) -0.010(8)
C4G 0.042(13) 0.065(16) 0.060(16) -0.018(13) -0.023(12) -0.005(11)
C5G 0.020(11) 0.092(18) 0.078(18) -0.026(14) -0.012(12) 0.011(12)
C6G 0.12(2) 0.08(2) 0.10(2) -0.031(15) -0.073(17) 0.026(15)
C7G 0.075(16) 0.046(15) 0.081(18) -0.019(13) -0.040(14) 0.012(12)
C8G 0.060(15) 0.050(15) 0.040(14) 0.009(12) -0.017(12) 0.003(12)
S8 0.028(3) 0.021(3) 0.029(3) -0.016(3) -0.006(2) -0.002(2)
C1H 0.033(13) 0.052(17) 0.10(3) -0.059(19) -0.039(16) 0.022(12)
C2H 0.031(12) 0.016(11) 0.021(12) 0.001(10) -0.018(10) 0.009(9)
C3H 0.030(10) 0.016(10) 0.019(10) -0.002(8) -0.010(8) 0.000(8)
C4H 0.081(19) 0.008(11) 0.045(17) -0.003(11) -0.046(16) -0.002(11)
C5H 0.064(19) 0.044(18) 0.06(2) -0.036(17) -0.013(16) -0.002(14)
C6H 0.080(15) 0.060(15) 0.068(17) -0.022(13) -0.046(13) 0.012(11)
C7H 0.049(15) 0.016(12) 0.09(2) -0.021(14) -0.038(16) 0.011(10)
C8H 0.041(12) 0.025(11) 0.039(13) -0.020(10) -0.009(10) 0.002(9)
S9 0.017(3) 0.032(3) 0.036(4) -0.017(3) -0.002(2) -0.004(2)
C1I 0.025(8) 0.040(9) 0.040(10) -0.016(7) -0.013(7) -0.009(7)
C2I 0.016(8) 0.030(9) 0.045(10) -0.010(7) -0.009(7) -0.014(6)
C3I 0.040(12) 0.064(15) 0.066(15) -0.033(12) -0.029(11) -0.013(10)
C4I 0.031(11) 0.039(13) 0.066(16) -0.029(12) -0.006(11) 0.004(10)
C5I 0.010(9) 0.061(14) 0.054(14) -0.034(12) 0.009(9) -0.006(9)
C6I 0.041(12) 0.044(13) 0.036(13) -0.016(11) -0.002(10) -0.009(10)
C7I 0.076(17) 0.070(17) 0.088(19) -0.043(14) -0.040(14) -0.003(13)
C8I 0.028(13) 0.06(2) 0.10(2) -0.064(19) -0.030(13) 0.011(12)
C1 0.12(3) 0.12(3) 0.15(4) -0.03(3) -0.09(3) -0.03(2)
C2 0.029(11) 0.063(15) 0.044(14) -0.017(12) -0.010(10) -0.019(10)
C3 0.061(19) 0.06(2) 0.06(2) 0.024(17) -0.046(18) -0.036(16)
C4 0.040(17) 0.10(3) 0.06(2) -0.03(2) -0.029(17) 0.013(17)
C5 0.033(14) 0.06(2) 0.045(19) 0.026(16) -0.021(14) -0.005(13)
C6 0.084(17) 0.11(2) 0.064(17) -0.029(14) -0.056(15) 0.006(14)
C7 0.039(12) 0.060(15) 0.032(13) -0.020(11) -0.007(10) -0.017(11)

loop_
_atom_type_symbol
_atom_type_description
_atom_type_scat_dispersion_real
_atom_type_scat_dispersion_imag
_atom_type_scat_source
C C 0.0033 0.0016 'International Tables Vol C Tables 4.2.6.8 and 6.1.1.4'
H H 0.0000 0.0000 'International Tables Vol C Tables 4.2.6.8 and 6.1.1.4'
S S 0.1246 0.1234 'International Tables Vol C Tables 4.2.6.8 and 6.1.1.4'
Au Au -2.0133 8.8022 'International Tables Vol C Tables 4.2.6.8 and 6.1.1.4'
Cd Cd -0.8075 1.2024 'International Tables Vol C Tables 4.2.6.8 and 6.1.1.4'

loop_
_geom_angle_atom_site_label_1
_geom_angle_atom_site_label_2
_geom_angle_atom_site_label_3
_geom_angle
_geom_angle_site_symmetry_1
_geom_angle_site_symmetry_3
Au4 Au1 Au4 180.0 . 2_557
Cd4 Au1 Cd6 115.73(3) 2_557 2_557
Au4 Au1 Au6 64.27(3) . 2_557
Au4 Au1 Au6 115.73(3) 2_557 2_557
Au4 Au1 Au6 115.73(3) . .
Au4 Au1 Au6 64.27(3) 2_557 .
Au6 Au1 Au6 180.00(3) 2_557 .
Au4 Au1 Au7 63.15(3) . .
Au4 Au1 Au7 116.85(2) 2_557 .
Au6 Au1 Au7 119.28(2) 2_557 .
Au6 Au1 Au7 60.72(2) . .
Cd4 Au1 Cd7 63.15(2) 2_557 2_557
Cd6 Au1 Cd7 60.72(2) 2_557 2_557
Au4 Au1 Au7 116.85(2) . 2_557
Au4 Au1 Au7 63.15(2) 2_557 2_557
Au6 Au1 Au7 60.72(2) 2_557 2_557
Au6 Au1 Au7 119.28(2) . 2_557
Au7 Au1 Au7 180.0 . 2_557
S1 Au2 Au1 152.04(16) . .
S1 Au2 Au5 146.97(16) . 2_557
Au1 Au2 Au5 59.89(2) . 2_557
S1 Au2 Au3 130.63(14) . .
Au1 Au2 Au3 58.45(2) . .
Au5 Au2 Au3 62.84(3) 2_557 .
S1 Au2 Au7 100.95(16) . .
Au1 Au2 Au7 57.73(2) . .
Au5 Au2 Au7 110.74(3) 2_557 .
Au3 Au2 Au7 61.06(3) . .
S1 Au2 Au6 96.39(15) . .
Au1 Au2 Au6 57.53(2) . .
Au5 Au2 Au6 108.54(3) 2_557 .
Au3 Au2 Au6 106.45(3) . .
Au7 Au2 Au6 56.51(3) . .
S1 Au2 Au4 121.35(14) . 2_557
Au1 Au2 Au4 56.68(2) . 2_557
Au5 Au2 Au4 59.97(3) 2_557 2_557
Au3 Au2 Au4 107.90(3) . 2_557
Au7 Au2 Au4 104.31(3) . 2_557
Au6 Au2 Au4 58.93(3) . 2_557
S1 Au2 Au9 92.94(15) . .
Au1 Au2 Au9 113.22(3) . .
Au5 Au2 Au9 63.03(3) 2_557 .
Au3 Au2 Au9 66.69(3) . .
Au7 Au2 Au9 121.16(3) . .
Au6 Au2 Au9 170.67(4) . .
Au4 Au2 Au9 116.06(4) 2_557 .
S1 Au2 Au11 88.08(16) . 2_557
Au1 Au2 Au11 109.93(3) . 2_557
Au5 Au2 Au11 62.91(3) 2_557 2_557
Au3 Au2 Au11 120.59(4) . 2_557
Au7 Au2 Au11 165.80(3) . 2_557
Au6 Au2 Au11 111.99(3) . 2_557
Au4 Au2 Au11 61.50(3) 2_557 2_557
Au9 Au2 Au11 68.67(3) . 2_557
S1 Au2 Au8 44.78(16) . .
Au1 Au2 Au8 107.96(3) . .
Au5 Au2 Au8 167.75(4) 2_557 .
Au3 Au2 Au8 113.45(4) . .
Au7 Au2 Au8 59.58(3) . .
Au6 Au2 Au8 60.38(3) . .
Au4 Au2 Au8 113.20(3) 2_557 .
Au9 Au2 Au8 127.54(3) . .
Au11 Au2 Au8 124.50(3) 2_557 .
S2 Au3 Au1 151.68(14) . .
S2 Au3 Au4 148.81(14) . .
Au1 Au3 Au4 59.45(2) . .
S2 Au3 Au2 98.09(14) . .
Au1 Au3 Au2 58.61(2) . .
Au4 Au3 Au2 109.60(3) . .
S2 Au3 Au6 124.14(16) . 2_557
Au1 Au3 Au6 57.77(2) . 2_557
Au4 Au3 Au6 61.62(3) . 2_557
Au2 Au3 Au6 106.72(3) . 2_557
S2 Au3 Au5 96.91(14) . 2_557
Au1 Au3 Au5 57.82(2) . 2_557
Au4 Au3 Au5 109.98(3) . 2_557
Au2 Au3 Au5 56.86(3) . 2_557
Au6 Au3 Au5 60.78(3) 2_557 2_557
S2 Au3 Au7 128.01(16) . .
Au1 Au3 Au7 57.53(2) . .
Au4 Au3 Au7 60.25(3) . .
Au2 Au3 Au7 60.36(3) . .
Au6 Au3 Au7 107.70(3) 2_557 .
Au5 Au3 Au7 105.49(3) 2_557 .
S2 Au3 Au13 89.71(14) . .
Au1 Au3 Au13 113.84(3) . .
Au4 Au3 Au13 66.08(3) . .
Au2 Au3 Au13 114.86(4) . .
Au6 Au3 Au13 121.08(4) 2_557 .
Au5 Au3 Au13 169.98(4) 2_557 .
Au7 Au3 Au13 64.50(3) . .
S2 Au3 Au10 90.65(14) . .
Au1 Au3 Au10 111.59(3) . .
Au4 Au3 Au10 63.36(3) . .
Au2 Au3 Au10 170.00(4) . .
Au6 Au3 Au10 64.01(3) 2_557 .
Au5 Au3 Au10 117.44(4) 2_557 .
Au7 Au3 Au10 117.42(4) . .
Au13 Au3 Au10 69.80(3) . .
S2 Au3 Au9 44.16(13) . .
Au1 Au3 Au9 107.56(3) . .
Au4 Au3 Au9 167.01(3) . .
Au2 Au3 Au9 59.57(3) . .
Au6 Au3 Au9 112.69(3) 2_557 .
Au5 Au3 Au9 58.80(3) 2_557 .
Au7 Au3 Au9 114.24(3) . .
Au13 Au3 Au9 123.73(3) . .
Au10 Au3 Au9 126.27(3) . .
S3 Au4 Au1 154.54(14) . .
S3 Au4 Au3 142.00(14) . .
Au1 Au4 Au3 60.09(2) . .
S3 Au4 Au7 134.90(16) . .
Au1 Au4 Au7 58.67(2) . .
Au3 Au4 Au7 63.09(3) . .
S3 Au4 Au5 105.93(15) . .
Au1 Au4 Au5 58.77(2) . .
Au3 Au4 Au5 111.18(3) . .
Au7 Au4 Au5 60.21(3) . .
S3 Au4 Au6 115.06(16) . 2_557
Au1 Au4 Au6 58.03(2) . 2_557
Au3 Au4 Au6 61.88(3) . 2_557
Au7 Au4 Au6 110.03(4) . 2_557
Au5 Au4 Au6 106.15(3) . 2_557
S3 Au4 Au2 97.41(14) . 2_557
Au1 Au4 Au2 57.41(2) . 2_557
Au3 Au4 Au2 109.57(4) . 2_557
Au7 Au4 Au2 105.45(3) . 2_557
Au5 Au4 Au2 56.32(3) . 2_557
Au6 Au4 Au2 59.68(3) 2_557 2_557
S3 Au4 Au10 80.65(15) . .
Au1 Au4 Au10 112.39(3) . .
Au3 Au4 Au10 63.73(3) . .
Au7 Au4 Au10 120.23(4) . .
Au5 Au4 Au10 170.25(4) . .
Au6 Au4 Au10 64.22(3) 2_557 .
Au2 Au4 Au10 116.35(4) 2_557 .
S3 Au4 Au11 46.33(14) . .
Au1 Au4 Au11 110.85(3) . .
Au3 Au4 Au11 170.82(4) . .
Au7 Au4 Au11 114.59(4) . .
Au5 Au4 Au11 61.94(3) . .
Au6 Au4 Au11 112.92(3) 2_557 .
Au2 Au4 Au11 61.86(3) 2_557 .
Au10 Au4 Au11 122.04(3) . .
S3 Au4 Au13 94.05(14) . .
Au1 Au4 Au13 110.94(3) . .
Au3 Au4 Au13 61.86(3) . .
Au7 Au4 Au13 63.85(3) . .
Au5 Au4 Au13 117.40(4) . .
Au6 Au4 Au13 117.59(4) 2_557 .
Au2 Au4 Au13 168.16(4) 2_557 .
Au10 Au4 Au13 68.47(3) . .
Au11 Au4 Au13 126.05(4) . .
S4 Au5 Au1 153.20(15) . .
S4 Au5 Au2 142.21(14) . 2_557
Au1 Au5 Au2 59.78(2) . 2_557
S4 Au5 Au4 137.21(16) . .
Au1 Au5 Au4 57.90(2) . .
Au2 Au5 Au4 63.72(3) 2_557 .
S4 Au5 Au7 106.53(14) . .
Au1 Au5 Au7 58.21(2) . .
Au2 Au5 Au7 110.93(4) 2_557 .
Au4 Au5 Au7 59.67(3) . .
S4 Au5 Au3 113.99(16) . 2_557
Au1 Au5 Au3 57.57(2) . 2_557
Au2 Au5 Au3 60.30(3) 2_557 2_557
Au4 Au5 Au3 108.80(4) . 2_557
Au7 Au5 Au3 105.53(3) . 2_557
S4 Au5 Au6 96.25(15) . .
Au1 Au5 Au6 57.12(2) . .
Au2 Au5 Au6 108.21(4) 2_557 .
Au4 Au5 Au6 104.88(3) . .
Au7 Au5 Au6 56.60(3) . .
Au3 Au5 Au6 59.20(3) 2_557 .
S4 Au5 Au9 80.04(15) . 2_557
Au1 Au5 Au9 113.36(3) . 2_557
Au2 Au5 Au9 63.31(3) 2_557 2_557
Au4 Au5 Au9 119.52(4) . 2_557
Au7 Au5 Au9 171.15(4) . 2_557
Au3 Au5 Au9 65.96(3) 2_557 2_557
Au6 Au5 Au9 117.55(3) . 2_557
S4 Au5 Au11 95.16(16) . .
Au1 Au5 Au11 111.13(3) . .
Au2 Au5 Au11 64.55(3) 2_557 .
Au4 Au5 Au11 63.13(3) . .
Au7 Au5 Au11 115.15(3) . .
Au3 Au5 Au11 119.78(3) 2_557 .
Au6 Au5 Au11 167.59(4) . .
Au9 Au5 Au11 69.33(3) 2_557 .
S4 Au5 Au12 46.46(14) . .
Au1 Au5 Au12 109.94(3) . .
Au2 Au5 Au12 169.09(4) 2_557 .
Au4 Au5 Au12 115.21(3) . .
Au7 Au5 Au12 62.24(3) . .
Au3 Au5 Au12 111.99(3) 2_557 .
Au6 Au5 Au12 61.09(3) . .
Au9 Au5 Au12 122.27(4) 2_557 .
Au11 Au5 Au12 125.49(4) . .
S5 Au6 Au1 154.48(17) 2_557 .
S5 Au6 Au7 145.63(17) 2_557 .
Au1 Au6 Au7 59.72(2) . .
S5 Au6 Au4 99.04(17) 2_557 2_557
Au1 Au6 Au4 57.70(2) . 2_557
Au7 Au6 Au4 110.33(4) . 2_557
S5 Au6 Au3 101.69(16) 2_557 2_557
Au1 Au6 Au3 58.02(2) . 2_557
Au7 Au6 Au3 109.16(3) . 2_557
Au4 Au6 Au3 56.50(3) 2_557 2_557
S5 Au6 Au2 123.28(17) 2_557 .
Au1 Au6 Au2 57.94(2) . .
Au7 Au6 Au2 61.59(3) . .
Au4 Au6 Au2 61.40(3) 2_557 .
Au3 Au6 Au2 106.66(3) 2_557 .
S5 Au6 Au5 128.97(17) 2_557 .
Au1 Au6 Au5 57.62(2) . .
Au7 Au6 Au5 60.22(3) . .
Au4 Au6 Au5 105.30(3) 2_557 .
Au3 Au6 Au5 60.02(3) 2_557 .
Au2 Au6 Au5 107.74(3) . .
S5 Au6 Au8 88.13(16) 2_557 .
Au1 Au6 Au8 111.52(3) . .
Au7 Au6 Au8 62.50(3) . .
Au4 Au6 Au8 118.80(4) 2_557 .
Au3 Au6 Au8 169.53(4) 2_557 .
Au2 Au6 Au8 64.28(3) . .
Au5 Au6 Au8 116.29(4) . .
S5 Au6 Au12 90.42(17) 2_557 .
Au1 Au6 Au12 111.26(3) . .
Au7 Au6 Au12 63.78(3) . .
Au4 Au6 Au12 167.41(4) 2_557 .
Au3 Au6 Au12 113.57(4) 2_557 .
Au2 Au6 Au12 119.72(3) . .
Au5 Au6 Au12 62.13(3) . .
Au8 Au6 Au12 69.49(3) . .
S5 Au6 Au10 45.60(16) 2_557 2_557
Au1 Au6 Au10 109.11(3) . 2_557
Au7 Au6 Au10 168.77(4) . 2_557
Au4 Au6 Au10 60.63(3) 2_557 2_557
Au3 Au6 Au10 60.79(3) 2_557 2_557
Au2 Au6 Au10 114.73(4) . 2_557
Au5 Au6 Au10 113.98(3) . 2_557
Au8 Au6 Au10 126.80(3) . 2_557
Au12 Au6 Au10 123.52(4) . 2_557
S6 Au7 Au1 153.93(15) . .
S6 Au7 Au6 144.65(14) . .
Au1 Au7 Au6 59.56(2) . .
S6 Au7 Au4 103.68(14) . .
Au1 Au7 Au4 58.18(2) . .
Au6 Au7 Au4 110.46(3) . .
S6 Au7 Au5 132.10(15) . .
Au1 Au7 Au5 58.58(2) . .
Au6 Au7 Au5 63.18(3) . .
Au4 Au7 Au5 60.12(3) . .
S6 Au7 Au2 117.66(15) . .
Au1 Au7 Au2 58.00(2) . .
Au6 Au7 Au2 61.90(3) . .
Au4 Au7 Au2 105.21(4) . .
Au5 Au7 Au2 110.20(3) . .
S6 Au7 Au3 97.29(15) . .
Au1 Au7 Au3 57.64(2) . .
Au6 Au7 Au3 108.79(4) . .
Au4 Au7 Au3 56.65(3) . .
Au5 Au7 Au3 105.94(3) . .
Au2 Au7 Au3 58.59(3) . .
S6 Au7 Au8 83.46(14) . .
Au1 Au7 Au8 112.62(3) . .
Au6 Au7 Au8 63.99(3) . .
Au4 Au7 Au8 169.93(4) . .
Au5 Au7 Au8 120.16(4) . .
Au2 Au7 Au8 64.90(3) . .
Au3 Au7 Au8 115.94(4) . .
S6 Au7 Au12 93.81(15) . .
Au1 Au7 Au12 110.71(3) . .
Au6 Au7 Au12 63.25(3) . .
Au4 Au7 Au12 116.11(4) . .
Au5 Au7 Au12 62.81(3) . .
Au2 Au7 Au12 119.52(4) . .
Au3 Au7 Au12 167.99(4) . .
Au8 Au7 Au12 69.82(3) . .
S6 Au7 Au13 44.88(14) . .
Au1 Au7 Au13 109.91(3) . .
Au6 Au7 Au13 168.55(4) . .
Au4 Au7 Au13 63.07(3) . .
Au5 Au7 Au13 116.63(3) . .
Au2 Au7 Au13 109.51(4) . .
Au3 Au7 Au13 59.85(3) . .
Au8 Au7 Au13 120.76(3) . .
Au12 Au7 Au13 127.66(4) . .
S7 Au8 S1 173.91(19) . .
S7 Au8 Au7 86.00(15) . .
S1 Au8 Au7 99.16(14) . .
S7 Au8 Au6 91.89(14) . .
S1 Au8 Au6 93.79(14) . .
Au7 Au8 Au6 53.51(3) . .
S7 Au8 Au2 138.96(14) . .
S1 Au8 Au2 47.00(13) . .
Au7 Au8 Au2 55.53(3) . .
Au6 Au8 Au2 55.34(3) . .
S8 Au9 S2 173.1(2) . .
S8 Au9 Cd5 88.34(13) . 2_557
S2 Au9 Cd5 95.01(14) . 2_557
S8 Au9 Au5 88.34(13) . 2_557
S2 Au9 Au5 95.01(14) . 2_557
S8 Au9 Au2 92.69(15) . .
S2 Au9 Au2 94.11(15) . .
Au5 Au9 Au2 53.66(3) 2_557 .
S8 Au9 Au3 139.87(14) . .
S2 Au9 Au3 45.72(13) . .
Au5 Au9 Au3 55.23(2) 2_557 .
Au2 Au9 Au3 53.74(2) . .
S5 Au10 S9 172.1(2) . .
S5 Au10 Au4 95.42(16) . .
S9 Au10 Au4 91.00(16) . .
S5 Au10 Au3 97.88(14) . .
S9 Au10 Au3 89.59(14) . .
Au4 Au10 Au3 52.92(3) . .
S5 Au10 Cd6 47.13(14) . 2_557
S9 Au10 Cd6 140.68(15) . 2_557
S5 Au10 Au6 47.13(14) . 2_557
S9 Au10 Au6 140.68(15) . 2_557
Au4 Au10 Au6 55.15(3) . 2_557
Au3 Au10 Au6 55.21(2) . 2_557
S8 Au11 S3 171.84(19) 2_557 .
S8 Au11 Au5 87.56(14) 2_557 .
S3 Au11 Au5 100.59(13) . .
S8 Au11 Au4 139.97(14) 2_557 .
S3 Au11 Au4 47.83(13) . .
Au5 Au11 Au4 54.94(2) . .
S8 Au11 Au2 90.92(14) 2_557 2_557
S3 Au11 Au2 94.13(15) . 2_557
Au5 Au11 Au2 52.54(2) . 2_557
Au4 Au11 Au2 56.64(3) . 2_557
S8 Au11 Cd2 90.92(14) 2_557 2_557
S3 Au11 Cd2 94.13(15) . 2_557
S7 Au12 S4 173.3(2) . .
S7 Au12 Au6 91.80(17) . .
S4 Au12 Au6 94.15(17) . .
S7 Au12 Au7 84.61(15) . .
S4 Au12 Au7 101.37(16) . .
Au6 Au12 Au7 52.96(3) . .
S7 Au12 Au5 138.10(16) . .
S4 Au12 Au5 48.44(16) . .
Au6 Au12 Au5 56.77(3) . .
Au7 Au12 Au5 54.95(3) . .
S9 Au13 S6 174.50(19) . .
S9 Au13 Au3 90.46(14) . .
S6 Au13 Au3 94.83(14) . .
S9 Au13 Au4 88.77(14) . .
S6 Au13 Au4 95.68(13) . .
Au3 Au13 Au4 52.06(3) . .
S9 Au13 Au7 138.90(14) . .
S6 Au13 Au7 46.41(13) . .
Au3 Au13 Au7 55.65(3) . .
Au4 Au13 Au7 53.08(2) . .
C1A S1 Au8 104.6(8) . .
C1A S1 Au2 111.9(8) . .
Au8 S1 Au2 88.2(2) . .
C2A C1A S1 120.2(16) . .
C1A C2A C3A 103(2) . .
C8A C3A C4A 127(3) . .
C8A C3A C2A 115(3) . .
C4A C3A C2A 118(3) . .
C3A C4A C5A 110(3) . .
C6A C5A C4A 123(4) . .
C7A C6A C5A 121(3) . .
C6A C7A C8A 113(3) . .
C3A C8A C7A 123(3) . .
C1B S2 Au9 104.3(9) . .
C1B S2 Au3 101.9(9) . .
Au9 S2 Au3 90.11(18) . .
C2B C1B S2 120(2) . .
C3B C2B C1B 107.9(18) . .
C4B C3B C8B 120.0 . .
C4B C3B C2B 121.2(11) . .
C8B C3B C2B 118.8(11) . .
C3B C4B C5B 120.0 . .
C6B C5B C4B 120.0 . .
C5B C6B C7B 120.0 . .
C8B C7B C6B 120.0 . .
C7B C8B C3B 120.0 . .
C1C S3 Au11 106.4(8) . .
C1C S3 Au4 109.1(8) . .
Au11 S3 Au4 85.84(17) . .
C2C C1C S3 107.4(17) . .
C3C C2C C1C 113(2) . .
C8C C3C C4C 117(3) . .
C8C C3C C2C 121(2) . .
C4C C3C C2C 121(3) . .
C5C C4C C3C 123(4) . .
C6C C5C C4C 119(4) . .
C5C C6C C7C 124(4) . .
C8C C7C C6C 120(3) . .
C7C C8C C3C 115(3) . .
C1D S4 Au12 103.2(13) . .
C1D S4 Au5 105.3(10) . .
Au12 S4 Au5 85.1(2) . .
C2D C1D S4 115(2) . .
C3D C2D C1D 111.3(17) . .
C4D C3D C8D 120.0 . .
C4D C3D C2D 115(2) . .
C8D C3D C2D 125(2) . .
C3D C4D C5D 120.0 . .
C6D C5D C4D 120.0 . .
C5D C6D C7D 120.0 . .
C6D C7D C8D 120.0 . .
C7D C8D C3D 120.0 . .
C1E S5 Au10 106.7(13) . .
C1E S5 Cd6 100.3(14) . 2_557
Au10 S5 Cd6 87.3(2) . 2_557
C1E S5 Au6 100.3(14) . 2_557
Au10 S5 Au6 87.3(2) . 2_557
C2E C1E S5 111(2) . .
C3E C2E C1E 107(3) . .
C4E C3E C8E 113(3) . .
C4E C3E C2E 108(3) . .
C8E C3E C2E 140(3) . .
C3E C4E C5E 135(3) . .
C4E C5E C6E 110(4) . .
C5E C6E C7E 120(4) . .
C6E C7E C8E 124(3) . .
C3E C8E C7E 118(3) . .
C1F S6 Au13 105.2(8) . .
C1F S6 Au7 109.7(7) . .
Au13 S6 Au7 88.71(19) . .
C2F C1F S6 111.8(16) . .
C1F C2F C3F 113.2(18) . .
C4F C3F C8F 120.0 . .
C4F C3F C2F 122.6(15) . .
C8F C3F C2F 117.3(15) . .
C3F C4F C5F 120.0 . .
C6F C5F C4F 120.0 . .
C5F C6F C7F 120.0 . .
C6F C7F C8F 120.0 . .
C7F C8F C3F 120.0 . .
C1G S7 Au8 104.3(8) . .
C1G S7 Au12 104.0(8) . .
Au8 S7 Au12 102.7(2) . .
C2G C1G S7 111.7(19) . .
C1G C2G C3G 110(2) . .
C8G C3G C4G 123(3) . .
C8G C3G C2G 110(2) . .
C4G C3G C2G 127(2) . .
C5G C4G C3G 111(3) . .
C4G C5G C6G 131(3) . .
C7G C6G C5G 106(3) . .
C6G C7G C8G 133(4) . .
C3G C8G C7G 111(3) . .
C1H S8 Au11 102.2(8) . 2_557
C1H S8 Au9 106.7(9) . .
Au11 S8 Au9 101.4(2) 2_557 .
C2H C1H S8 109.2(16) . .
C3H C2H C1H 107.1(17) . .
C8H C3H C4H 119(2) . .
C8H C3H C2H 120(2) . .
C4H C3H C2H 120.5(18) . .
C5H C4H C3H 122(3) . .
C4H C5H C6H 118(3) . .
C7H C6H C5H 119(3) . .
C6H C7H C8H 124(3) . .
C3H C8H C7H 117(2) . .
C1I S9 Au13 108.2(9) . .
C1I S9 Au10 106.6(9) . .
Au13 S9 Au10 101.6(2) . .
C2I C1I S9 117.8(19) . .
C3I C2I C1I 112.8(19) . .
C4I C3I C8I 114(3) . .
C4I C3I C2I 126(3) . .
C8I C3I C2I 119(3) . .
C3I C4I C5I 122(3) . .
C6I C5I C4I 123(2) . .
C5I C6I C7I 122(3) . .
C8I C7I C6I 114(3) . .
C7I C8I C3I 126(3) . .
C7 C2 C3 121(3) . .
C7 C2 C1 139(4) . .
C3 C2 C1 96(3) . .
C2 C3 C4 110(3) . .
C5 C4 C3 130(4) . .
C4 C5 C6 114(3) . .
C5 C6 C7 118(3) . .
C2 C7 C6 124(3) . .

loop_
_geom_bond_atom_site_label_1
_geom_bond_atom_site_label_2
_geom_bond_distance
_geom_bond_site_symmetry_2
Au1 Au4 2.7687(8) .
Au1 Cd4 2.7688(8) 2_557
Au1 Au4 2.7688(8) 2_557
Au1 Cd6 2.7790(8) 2_557
Au1 Au6 2.7790(8) 2_557
Au1 Au6 2.7790(8) .
Au1 Au7 2.7834(8) .
Au1 Cd7 2.7834(8) 2_557
Au1 Au7 2.7834(8) 2_557
Au2 S1 2.383(5) .
Au2 Au5 2.8071(12) 2_557
Au2 Au3 2.9119(11) .
Au2 Au7 2.9654(12) .
Au2 Au6 2.9740(12) .
Au2 Au4 3.0248(11) 2_557
Au2 Au9 3.1136(12) .
Au2 Au11 3.1933(12) 2_557
Au2 Au8 3.2573(12) .
Au3 S2 2.374(5) .
Au3 Au4 2.7970(12) .
Au3 Au6 2.9581(12) 2_557
Au3 Au5 2.9829(12) 2_557
Au3 Au7 2.9858(13) .
Au3 Au13 3.1270(12) .
Au3 Au10 3.1439(11) .
Au3 Au9 3.3163(12) .
Au4 S3 2.365(5) .
Au4 Au7 2.9070(12) .
Au4 Au5 2.9205(12) .
Au4 Au6 2.9509(13) 2_557
Au4 Au2 3.0248(11) 2_557
Au4 Au10 3.1338(12) .
Au4 Au11 3.1826(12) .
Au4 Au13 3.2417(11) .
Au5 S4 2.385(6) .
Au5 Au2 2.8071(12) 2_557
Au5 Au7 2.9232(11) .
Au5 Au3 2.9829(12) 2_557
Au5 Au6 3.0055(12) .
Au5 Au9 3.1060(11) 2_557
Au5 Au11 3.1484(12) .
Au5 Au12 3.1762(12) .
Au6 S5 2.375(6) 2_557
Au6 Au7 2.8115(11) .
Au6 Au4 2.9509(13) 2_557
Au6 Au3 2.9581(12) 2_557
Au6 Au8 3.1430(12) .
Au6 Au12 3.1451(13) .
Au6 Au10 3.2377(11) 2_557
Au7 S6 2.365(5) .
Au7 Au8 3.1019(12) .
Au7 Au12 3.1597(13) .
Au7 Au13 3.2640(12) .
Au8 S7 2.294(7) .
Au8 S1 2.296(7) .
Au9 S8 2.306(6) .
Au9 S2 2.311(5) .
Au9 Cd5 3.1060(11) 2_557
Au9 Au5 3.1060(11) 2_557
Au10 S5 2.316(7) .
Au10 S9 2.327(6) .
Au10 Cd6 3.2378(11) 2_557
Au10 Au6 3.2378(11) 2_557
Au11 S8 2.292(6) 2_557
Au11 S3 2.308(6) .
Au11 Au2 3.1933(12) 2_557
Au11 Cd2 3.1933(12) 2_557
Au12 S7 2.295(6) .
Au12 S4 2.311(6) .
Au13 S9 2.302(6) .
Au13 S6 2.304(6) .
S1 C1A 1.86(2) .
C1A C2A 1.46(3) .
C2A C3A 1.56(3) .
C3A C8A 1.34(5) .
C3A C4A 1.37(5) .
C4A C5A 1.45(5) .
C5A C6A 1.411(19) .
C6A C7A 1.384(19) .
C7A C8A 1.413(18) .
S2 C1B 1.80(3) .
C1B C2B 1.510(18) .
C2B C3B 1.398(9) .
C3B C4B 1.3900 .
C3B C8B 1.3900 .
C4B C5B 1.3900 .
C5B C6B 1.3900 .
C6B C7B 1.3900 .
C7B C8B 1.3900 .
S3 C1C 1.88(2) .
C1C C2C 1.53(3) .
C2C C3C 1.49(3) .
C3C C8C 1.42(4) .
C3C C4C 1.42(5) .
C4C C5C 1.28(5) .
C5C C6C 1.23(5) .
C6C C7C 1.39(4) .
C7C C8C 1.354(18) .
S4 C1D 1.820(17) .
C1D C2D 1.519(19) .
C2D C3D 1.505(19) .
C3D C4D 1.3900 .
C3D C8D 1.3900 .
C4D C5D 1.3900 .
C5D C6D 1.3900 .
C6D C7D 1.3900 .
C7D C8D 1.3900 .
S5 C1E 1.90(4) .
S5 Cd6 2.375(6) 2_557
S5 Au6 2.375(6) 2_557
C1E C2E 1.514(19) .
C2E C3E 1.498(19) .
C3E C4E 1.38(4) .
C3E C8E 1.388(19) .
C4E C5E 1.39(2) .
C5E C6E 1.40(2) .
C6E C7E 1.41(5) .
C7E C8E 1.43(5) .
S6 C1F 1.88(3) .
C1F C2F 1.45(3) .
C2F C3F 1.566(17) .
C3F C4F 1.3900 .
C3F C8F 1.3900 .
C4F C5F 1.3900 .
C5F C6F 1.3900 .
C6F C7F 1.3900 .
C7F C8F 1.3900 .
S7 C1G 1.83(2) .
C1G C2G 1.47(3) .
C2G C3G 1.57(4) .
C3G C8G 1.41(4) .
C3G C4G 1.49(4) .
C4G C5G 1.378(19) .
C5G C6G 1.383(19) .
C6G C7G 1.370(19) .
C7G C8G 1.43(4) .
S8 C1H 1.84(3) .
S8 Au11 2.292(6) 2_557
C1H C2H 1.57(3) .
C2H C3H 1.54(3) .
C3H C8H 1.371(17) .
C3H C4H 1.43(3) .
C4H C5H 1.37(4) .
C5H C6H 1.38(4) .
C6H C7H 1.35(4) .
C7H C8H 1.41(3) .
S9 C1I 1.75(2) .
C1I C2I 1.54(3) .
C2I C3I 1.50(4) .
C3I C4I 1.34(4) .
C3I C8I 1.50(5) .
C4I C5I 1.381(19) .
C5I C6I 1.38(4) .
C6I C7I 1.411(19) .
C7I C8I 1.40(5) .
C1 C2 1.475(19) .
C2 C7 1.27(4) .
C2 C3 1.38(4) .
C3 C4 1.41(5) .
C4 C5 1.31(4) .
C5 C6 1.36(5) .
C6 C7 1.372(19) .
